data_2019305
loop_
_publ_author_name
'Schutte-Smith, Marietjie'
'Muller, Theunis J.'
'Visser, Hendrik G.'
'Roodt, Andreas'

_publ_section_title
;
 Distorted octahedral environments in tricarbonylrhenium(I) complexes of
 5-[2-(2,4,6-trimethylphenyl)diazen-1-yl]quinolin-8-olate and
 5,7-bis[2-(2-methylphenyl)diazen-1-yl]quinolin-8-olate
;
_journal_coeditor_code KY3040
_journal_issue 12
_journal_name_full 'Acta Crystallographica Section C'
_journal_page_first 1467
_journal_page_last 1471
_journal_paper_doi 10.1107/S0108270113027947
_journal_volume 69
_journal_year 2013
_chemical_formula_iupac '[Re (C28 H23 N6 O) (C O)3]'
_chemical_formula_moiety 'C31 H23 N6 O4 Re'
_chemical_formula_sum 'C31 H23 N6 O4 Re'
_chemical_formula_weight 729.75
_chemical_name_systematic
{5,7-Bis[2-(2-methylphenyl)diazen-1-yl]quinolin-8-olato-\k^2^<i>N</i>^1^,<i>O</i>}tricarbonyl(pyridine-\k<i>N</i>)rhenium(I)
_space_group_IT_number 2
_symmetry_cell_setting triclinic
_symmetry_space_group_name_Hall '-P 1'
_symmetry_space_group_name_H-M 'P -1'
_atom_sites_solution_hydrogens geom
_atom_sites_solution_primary direct
_atom_sites_solution_secondary difmap
_audit_creation_method 'WinGX routine CIF_UPDATE'
_cell_angle_alpha 92.113(4)
_cell_angle_beta 98.130(3)
_cell_angle_gamma 92.384(4)
_cell_formula_units_Z 2
_cell_length_a 7.9776(6)
_cell_length_b 11.6818(8)
_cell_length_c 15.3994(11)
_cell_measurement_reflns_used 9973
_cell_measurement_temperature 100(2)
_cell_measurement_theta_max 27.96
_cell_measurement_theta_min 2.67
_cell_volume 1418.13(18)
_computing_cell_refinement 'SAINT-Plus (Bruker, 2008)'
_computing_data_collection 'APEX2 (Bruker, 2008)'
_computing_data_reduction 'SAINT-Plus (Bruker, 2008)'
_computing_molecular_graphics 'SHELXTL (Sheldrick, 2008)'
_computing_publication_material 'SHELXTL (Sheldrick, 2008)'
_computing_structure_refinement 'SHELXL97 (Sheldrick, 2008)'
_computing_structure_solution 'SHELXS97 (Sheldrick, 2008)'
_diffrn_ambient_temperature 100(2)
_diffrn_measured_fraction_theta_full 0.965
_diffrn_measured_fraction_theta_max 0.965
_diffrn_measurement_device_type 'Bruker APEXII CCD area-detector'
_diffrn_measurement_method '\f and \w'
_diffrn_radiation_monochromator graphite
_diffrn_radiation_type MoK\a
_diffrn_radiation_wavelength 0.71073
_diffrn_reflns_av_R_equivalents 0.0234
_diffrn_reflns_limit_h_max 10
_diffrn_reflns_limit_h_min -10
_diffrn_reflns_limit_k_max 13
_diffrn_reflns_limit_k_min -15
_diffrn_reflns_limit_l_max 19
_diffrn_reflns_limit_l_min -20
_diffrn_reflns_number 21043
_diffrn_reflns_theta_full 28.16
_diffrn_reflns_theta_max 28.16
_diffrn_reflns_theta_min 3.19
_exptl_absorpt_coefficient_mu 4.332
_exptl_absorpt_correction_T_max 0.648
_exptl_absorpt_correction_T_min 0.511
_exptl_absorpt_correction_type multi-scan
_exptl_absorpt_process_details '(SADABS; Bruker, 2008)'
_exptl_crystal_colour red
_exptl_crystal_density_diffrn 1.709
_exptl_crystal_density_method 'not measured'
_exptl_crystal_description cuboid
_exptl_crystal_F_000 716
_exptl_crystal_size_max 0.277
_exptl_crystal_size_mid 0.131
_exptl_crystal_size_min 0.1
_refine_diff_density_max 1.16
_refine_diff_density_min -1.563
_refine_ls_extinction_method none
_refine_ls_goodness_of_fit_ref 1.088
_refine_ls_hydrogen_treatment constr
_refine_ls_matrix_type full
_refine_ls_number_parameters 400
_refine_ls_number_reflns 6726
_refine_ls_number_restraints 60
_refine_ls_restrained_S_all 1.084
_refine_ls_R_factor_all 0.0286
_refine_ls_R_factor_gt 0.0219
_refine_ls_shift/su_max 0.002
_refine_ls_shift/su_mean 0
_refine_ls_structure_factor_coef Fsqd
_refine_ls_weighting_details 'calc w = 1/[\s^2^(Fo^2^)+(0.0155P)^2^+0.9052P] where P=(Fo^2^+2Fc^2^)/3'
_refine_ls_weighting_scheme calc
_refine_ls_wR_factor_ref 0.0449
_reflns_number_gt 6014
_reflns_number_total 6726
_reflns_threshold_expression I>2\s(I)
_cod_data_source_file ky3040.cif
_cod_data_source_block 10lmsc12_0m
_cod_database_code 2019305

loop_
_symmetry_equiv_pos_as_xyz
'x, y, z'
'-x, -y, -z'

loop_
_atom_site_type_symbol
_atom_site_label
_atom_site_fract_x
_atom_site_fract_y
_atom_site_fract_z
_atom_site_U_iso_or_equiv
_atom_site_adp_type
_atom_site_calc_flag
_atom_site_refinement_flags
_atom_site_occupancy
_atom_site_disorder_assembly
_atom_site_disorder_group
Re Re1 0.638666(13) 0.750241(9) 0.936888(6) 0.02028(4) Uani d . 1 . .
O O4 0.4992(2) 0.66867(14) 0.82177(11) 0.0193(4) Uani d . 1 A .
C C1 0.5792(3) 0.6463(2) 1.02272(17) 0.0227(6) Uani d . 1 A .
C C2 0.7909(4) 0.8267(3) 1.02828(18) 0.0310(7) Uani d . 1 A .
O O1 0.5437(3) 0.58915(17) 1.07734(13) 0.0368(5) Uani d . 1 . .
O O2 0.8910(3) 0.8737(2) 1.08141(13) 0.0468(6) Uani d . 1 . .
N N1 0.7029(3) 0.85534(18) 0.83254(13) 0.0228(5) Uani d . 1 A .
C C17 0.4542(3) 0.6665(2) 0.66382(16) 0.0202(5) Uani d . 1 A .
C C16 0.5244(3) 0.7123(2) 0.74765(16) 0.0185(5) Uani d . 1 . .
C C15 0.6344(3) 0.8138(2) 0.75010(16) 0.0198(5) Uani d . 1 A .
C C19 0.5908(3) 0.8185(2) 0.59116(16) 0.0208(5) Uani d . 1 A .
C C13 0.7824(3) 0.9642(2) 0.68483(17) 0.0257(6) Uani d . 1 A .
H H13 0.8111 1.002 0.635 0.031 Uiso calc R 1 . .
C C12 0.8496(3) 1.0043(2) 0.76748(17) 0.0283(6) Uani d . 1 A .
H H12 0.9256 1.0699 0.7753 0.034 Uiso calc R 1 . .
C C14 0.6703(3) 0.8664(2) 0.67383(16) 0.0203(5) Uani d . 1 . .
C C11 0.8060(3) 0.9486(2) 0.84026(17) 0.0288(6) Uani d . 1 . .
H H11 0.8517 0.9783 0.8973 0.035 Uiso calc R 1 A .
C C18 0.4873(3) 0.7214(2) 0.58795(16) 0.0218(5) Uani d . 1 . .
H H18 0.436 0.6899 0.5323 0.026 Uiso calc R 1 A .
O O3 0.3522(3) 0.89501(17) 0.98826(13) 0.0347(5) Uani d . 1 . .
C C3 0.4606(4) 0.8425(2) 0.96750(16) 0.0255(6) Uani d . 1 A .
N N3 0.6313(3) 0.87649(18) 0.51750(13) 0.0232(5) Uani d . 1 . .
N N4 0.5499(3) 0.83961(19) 0.44490(14) 0.0259(5) Uani d . 1 A .
C C21 0.5979(3) 0.8976(2) 0.37159(17) 0.0254(6) Uani d . 1 . .
C C22 0.7080(4) 0.9942(2) 0.38008(18) 0.0278(6) Uani d . 1 A .
H H22 0.7535 1.0249 0.4369 0.033 Uiso calc R 1 . .
C C26 0.5278(4) 0.8514(3) 0.28898(18) 0.0312(6) Uani d . 1 A .
N N2 0.8380(10) 0.6523(6) 0.8935(7) 0.0221(14) Uani d PDU 0.707(12) A 1
C C41 0.8099(8) 0.5457(6) 0.8581(5) 0.0290(14) Uani d PDU 0.707(12) A 1
H H41 0.6991 0.5109 0.8539 0.035 Uiso calc PR 0.707(12) A 1
C C42 0.9356(7) 0.4839(6) 0.8274(4) 0.0415(15) Uani d PDU 0.707(12) A 1
H H42 0.9113 0.4086 0.8021 0.05 Uiso calc PR 0.707(12) A 1
C C43 1.0977(7) 0.5344(7) 0.8342(4) 0.0455(19) Uani d PDU 0.707(12) A 1
H H43 1.1863 0.4943 0.8134 0.055 Uiso calc PR 0.707(12) A 1
C C44 1.1279(8) 0.6420(7) 0.8711(7) 0.0471(18) Uani d PDU 0.707(12) A 1
H H44 1.2376 0.6783 0.8752 0.057 Uiso calc PR 0.707(12) A 1
C C45 0.9984(10) 0.6985(7) 0.9027(7) 0.0344(13) Uani d PDU 0.707(12) A 1
H H45 1.0227 0.7717 0.9316 0.041 Uiso calc PR 0.707(12) A 1
C C23 0.7519(4) 1.0460(3) 0.30661(19) 0.0324(7) Uani d . 1 . .
H H23 0.8268 1.1122 0.3126 0.039 Uiso calc R 1 A .
C C24 0.6850(4) 0.9999(3) 0.22435(19) 0.0372(7) Uani d . 1 A .
H H24 0.7152 1.0342 0.1734 0.045 Uiso calc R 1 . .
C C25 0.5757(4) 0.9053(3) 0.21571(19) 0.0388(8) Uani d . 1 . .
H H25 0.531 0.8753 0.1585 0.047 Uiso calc R 1 A .
C C27 0.4086(4) 0.7471(3) 0.2782(2) 0.0433(8) Uani d . 1 . .
H H27A 0.374 0.728 0.2155 0.065 Uiso calc R 1 A .
H H27B 0.3082 0.7629 0.3059 0.065 Uiso calc R 1 . .
H H27C 0.4658 0.6825 0.3061 0.065 Uiso calc R 1 . .
N N5 0.3525(3) 0.56333(19) 0.65987(15) 0.0265(5) Uani d . 1 . .
N N6 0.3185(3) 0.51923(19) 0.58235(15) 0.0281(5) Uani d . 1 A .
C C31 0.2099(3) 0.4182(2) 0.57341(19) 0.0274(6) Uani d . 1 . .
C C32 0.1780(4) 0.3545(2) 0.64501(19) 0.0315(6) Uani d . 1 A .
H H32 0.2352 0.3755 0.7021 0.038 Uiso calc R 1 . .
C C36 0.1327(4) 0.3861(2) 0.48863(19) 0.0311(6) Uani d . 1 A .
C C37 0.1705(4) 0.4519(3) 0.4104(2) 0.0384(7) Uani d . 1 . .
H H37A 0.2934 0.4646 0.4133 0.058 Uiso calc R 1 A .
H H37B 0.1173 0.526 0.4111 0.058 Uiso calc R 1 . .
H H37C 0.1253 0.4078 0.3562 0.058 Uiso calc R 1 . .
C C35 0.0163(4) 0.2935(3) 0.4778(2) 0.0382(7) Uani d . 1 . .
H H35 -0.0401 0.2715 0.4207 0.046 Uiso calc R 1 A .
C C33 0.0645(4) 0.2619(3) 0.6331(2) 0.0410(8) Uani d . 1 . .
H H33 0.043 0.2184 0.6816 0.049 Uiso calc R 1 A .
C C34 -0.0189(4) 0.2325(3) 0.5489(2) 0.0467(9) Uani d . 1 A .
H H34 -0.1005 0.1701 0.5404 0.056 Uiso calc R 1 . .
N N2A 0.849(3) 0.6298(16) 0.9029(19) 0.0221(14) Uani d PD 0.293(12) A 2
C C41A 0.806(2) 0.5207(15) 0.8787(12) 0.0290(14) Uani d PD 0.293(12) A 2
H H41A 0.691 0.4945 0.8776 0.035 Uiso calc PR 0.293(12) A 2
C C42A 0.9203(17) 0.4436(14) 0.8550(11) 0.0415(15) Uani d PD 0.293(12) A 2
H H42A 0.8862 0.3655 0.8405 0.05 Uiso calc PR 0.293(12) A 2
C C43A 1.0835(18) 0.4825(15) 0.8528(12) 0.0455(19) Uani d PD 0.293(12) A 2
H H43A 1.1662 0.4311 0.8391 0.055 Uiso calc PR 0.293(12) A 2
C C44A 1.126(2) 0.5956(16) 0.870(2) 0.0471(18) Uani d PD 0.293(12) A 2
H H44A 1.2386 0.6239 0.8685 0.057 Uiso calc PR 0.293(12) A 2
C C45A 1.006(3) 0.6690(18) 0.8911(19) 0.0344(13) Uani d PD 0.293(12) A 2
H H45A 1.0341 0.749 0.8974 0.041 Uiso calc PR 0.293(12) A 2

loop_
_atom_site_aniso_label
_atom_site_aniso_U_11
_atom_site_aniso_U_22
_atom_site_aniso_U_33
_atom_site_aniso_U_12
_atom_site_aniso_U_13
_atom_site_aniso_U_23
Re1 0.01829(6) 0.02938(6) 0.01247(5) -0.00815(4) 0.00271(4) 0.00012(4)
O4 0.0169(9) 0.0266(9) 0.0141(9) -0.0073(7) 0.0030(7) 0.0005(7)
C1 0.0198(14) 0.0298(14) 0.0182(13) 0.0006(11) 0.0021(11) -0.0005(11)
C2 0.0294(16) 0.0438(17) 0.0200(14) -0.0119(13) 0.0082(12) 0.0004(12)
O1 0.0512(14) 0.0366(12) 0.0255(11) -0.0010(10) 0.0141(10) 0.0097(9)
O2 0.0351(13) 0.0762(16) 0.0247(11) -0.0232(11) 0.0001(10) -0.0119(11)
N1 0.0205(12) 0.0318(12) 0.0150(11) -0.0104(9) 0.0024(9) -0.0007(9)
C17 0.0162(13) 0.0243(13) 0.0191(13) -0.0022(10) 0.0004(10) 0.0002(10)
C16 0.0144(12) 0.0238(13) 0.0169(12) -0.0020(10) 0.0019(10) 0.0004(10)
C15 0.0148(13) 0.0293(14) 0.0148(12) -0.0043(10) 0.0025(10) 0.0001(10)
C19 0.0220(14) 0.0257(13) 0.0150(12) 0.0012(10) 0.0035(10) 0.0009(10)
C13 0.0246(15) 0.0335(15) 0.0185(13) -0.0087(11) 0.0034(11) 0.0061(11)
C12 0.0248(15) 0.0353(15) 0.0226(14) -0.0166(12) 0.0012(11) 0.0028(12)
C14 0.0170(13) 0.0276(13) 0.0158(12) -0.0032(10) 0.0023(10) 0.0004(10)
C11 0.0284(15) 0.0386(16) 0.0167(13) -0.0169(12) -0.0001(11) -0.0008(11)
C18 0.0233(14) 0.0249(13) 0.0158(13) 0.0001(10) -0.0015(10) -0.0020(10)
O3 0.0451(13) 0.0367(12) 0.0243(11) 0.0090(10) 0.0100(9) 0.0009(9)
C3 0.0340(16) 0.0294(14) 0.0117(12) -0.0086(12) 0.0006(11) 0.0034(11)
N3 0.0271(13) 0.0280(12) 0.0142(11) 0.0004(9) 0.0022(9) 0.0003(9)
N4 0.0291(13) 0.0307(12) 0.0178(11) 0.0002(10) 0.0035(10) 0.0002(9)
C21 0.0271(15) 0.0333(15) 0.0167(13) 0.0060(11) 0.0048(11) 0.0021(11)
C22 0.0331(16) 0.0317(15) 0.0191(14) 0.0039(12) 0.0050(12) 0.0014(11)
C26 0.0292(16) 0.0451(17) 0.0184(14) 0.0042(13) 0.0012(12) -0.0031(12)
N2 0.0137(15) 0.040(3) 0.013(3) 0.0018(19) -0.0005(16) 0.006(3)
C41 0.0204(16) 0.041(3) 0.026(4) 0.001(2) 0.005(2) 0.002(2)
C42 0.036(2) 0.050(4) 0.039(4) 0.009(2) 0.008(2) -0.009(3)
C43 0.022(2) 0.074(5) 0.040(3) 0.013(3) 0.005(2) -0.015(3)
C44 0.0171(17) 0.079(5) 0.043(2) -0.002(3) 0.0042(15) -0.025(5)
C45 0.0182(17) 0.059(4) 0.025(3) -0.003(3) 0.0032(16) -0.014(3)
C23 0.0337(17) 0.0375(16) 0.0288(16) 0.0070(13) 0.0102(13) 0.0084(13)
C24 0.0368(18) 0.055(2) 0.0232(16) 0.0121(15) 0.0107(13) 0.0134(14)
C25 0.0350(18) 0.067(2) 0.0141(14) 0.0097(16) 0.0015(12) -0.0005(14)
C27 0.0398(19) 0.062(2) 0.0241(16) -0.0059(16) -0.0026(14) -0.0119(15)
N5 0.0240(13) 0.0303(12) 0.0239(12) -0.0023(9) 0.0013(10) -0.0016(10)
N6 0.0284(13) 0.0299(12) 0.0254(13) 0.0000(10) 0.0035(10) -0.0033(10)
C31 0.0249(15) 0.0246(14) 0.0322(16) -0.0002(11) 0.0036(12) -0.0008(12)
C32 0.0330(17) 0.0305(15) 0.0308(16) 0.0008(12) 0.0051(13) -0.0017(12)
C36 0.0306(16) 0.0304(15) 0.0321(16) 0.0067(12) 0.0046(13) -0.0059(12)
C37 0.045(2) 0.0413(18) 0.0291(17) 0.0068(14) 0.0051(14) -0.0053(13)
C35 0.0414(19) 0.0323(16) 0.0380(18) -0.0017(13) -0.0013(15) -0.0089(14)
C33 0.045(2) 0.0314(16) 0.047(2) -0.0039(14) 0.0104(16) 0.0004(14)
C34 0.047(2) 0.0334(17) 0.057(2) -0.0145(15) 0.0035(17) -0.0062(16)
N2A 0.0137(15) 0.040(3) 0.013(3) 0.0018(19) -0.0005(16) 0.006(3)
C41A 0.0204(16) 0.041(3) 0.026(4) 0.001(2) 0.005(2) 0.002(2)
C42A 0.036(2) 0.050(4) 0.039(4) 0.009(2) 0.008(2) -0.009(3)
C43A 0.022(2) 0.074(5) 0.040(3) 0.013(3) 0.005(2) -0.015(3)
C44A 0.0171(17) 0.079(5) 0.043(2) -0.002(3) 0.0042(15) -0.025(5)
C45A 0.0182(17) 0.059(4) 0.025(3) -0.003(3) 0.0032(16) -0.014(3)

loop_
_atom_type_symbol
_atom_type_description
_atom_type_scat_dispersion_real
_atom_type_scat_dispersion_imag
_atom_type_scat_source
C C 0.0033 0.0016 'International Tables Vol C Tables 4.2.6.8 and 6.1.1.4'
H H 0 0 'International Tables Vol C Tables 4.2.6.8 and 6.1.1.4'
N N 0.0061 0.0033 'International Tables Vol C Tables 4.2.6.8 and 6.1.1.4'
O O 0.0106 0.006 'International Tables Vol C Tables 4.2.6.8 and 6.1.1.4'
Re Re -1.0185 7.231 'International Tables Vol C Tables 4.2.6.8 and 6.1.1.4'

loop_
_geom_angle_atom_site_label_1
_geom_angle_atom_site_label_2
_geom_angle_atom_site_label_3
_geom_angle
C2 Re1 C3 89.53(12)
C2 Re1 C1 87.41(11)
C3 Re1 C1 86.85(11)
C2 Re1 O4 170.81(9)
C3 Re1 O4 96.81(9)
C1 Re1 O4 99.54(9)
C2 Re1 N1 96.44(10)
C3 Re1 N1 95.90(10)
C1 Re1 N1 175.27(9)
O4 Re1 N1 76.35(7)
C2 Re1 N2 92.1(3)
C3 Re1 N2 175.9(3)
C1 Re1 N2 97.0(2)
O4 Re1 N2 81.1(3)
N1 Re1 N2 80.2(2)
C2 Re1 N2A 91.4(6)
C3 Re1 N2A 177.0(6)
C1 Re1 N2A 90.3(6)
O4 Re1 N2A 82.7(6)
N1 Re1 N2A 86.9(6)
N2 Re1 N2A 6.7(8)
C16 O4 Re1 115.87(14)
O1 C1 Re1 176.2(2)
O2 C2 Re1 176.3(2)
C11 N1 C15 118.8(2)
C11 N1 Re1 127.27(17)
C15 N1 Re1 113.82(16)
C18 C17 C16 120.4(2)
C18 C17 N5 122.2(2)
C16 C17 N5 117.4(2)
O4 C16 C17 125.0(2)
O4 C16 C15 118.5(2)
C17 C16 C15 116.5(2)
N1 C15 C14 122.1(2)
N1 C15 C16 115.2(2)
C14 C15 C16 122.7(2)
C18 C19 N3 125.3(2)
C18 C19 C14 119.7(2)
N3 C19 C14 115.0(2)
C12 C13 C14 119.7(2)
C12 C13 H13 120.1
C14 C13 H13 120.1
C13 C12 C11 119.7(2)
C13 C12 H12 120.1
C11 C12 H12 120.1
C15 C14 C13 117.4(2)
C15 C14 C19 118.1(2)
C13 C14 C19 124.5(2)
N1 C11 C12 122.3(2)
N1 C11 H11 118.8
C12 C11 H11 118.8
C19 C18 C17 122.5(2)
C19 C18 H18 118.7
C17 C18 H18 118.7
O3 C3 Re1 177.4(2)
N4 N3 C19 114.8(2)
N3 N4 C21 113.3(2)
C22 C21 C26 120.9(3)
C22 C21 N4 123.2(2)
C26 C21 N4 115.9(2)
C23 C22 C21 120.7(3)
C23 C22 H22 119.7
C21 C22 H22 119.7
C21 C26 C25 117.1(3)
C21 C26 C27 121.9(3)
C25 C26 C27 121.0(3)
C41 N2 C45 117.8(6)
C41 N2 Re1 122.4(5)
C45 N2 Re1 119.8(5)
N2 C41 C42 122.7(6)
N2 C41 H41 118.6
C42 C41 H41 118.6
C41 C42 C43 118.6(5)
C41 C42 H42 120.7
C43 C42 H42 120.7
C44 C43 C42 119.1(5)
C44 C43 H43 120.5
C42 C43 H43 120.5
C43 C44 C45 119.8(5)
C43 C44 H44 120.1
C45 C44 H44 120.1
N2 C45 C44 121.9(5)
N2 C45 H45 119.1
C44 C45 H45 119.1
C24 C23 C22 118.9(3)
C24 C23 H23 120.6
C22 C23 H23 120.6
C25 C24 C23 120.6(3)
C25 C24 H24 119.7
C23 C24 H24 119.7
C24 C25 C26 121.8(3)
C24 C25 H25 119.1
C26 C25 H25 119.1
C26 C27 H27A 109.5
C26 C27 H27B 109.5
H27A C27 H27B 109.5
C26 C27 H27C 109.5
H27A C27 H27C 109.5
H27B C27 H27C 109.5
N6 N5 C17 112.5(2)
N5 N6 C31 115.1(2)
C36 C31 C32 120.8(3)
C36 C31 N6 116.4(3)
C32 C31 N6 122.8(2)
C33 C32 C31 120.3(3)
C33 C32 H32 119.9
C31 C32 H32 119.9
C35 C36 C31 118.3(3)
C35 C36 C37 120.5(3)
C31 C36 C37 121.3(3)
C36 C37 H37A 109.5
C36 C37 H37B 109.5
H37A C37 H37B 109.5
C36 C37 H37C 109.5
H37A C37 H37C 109.5
H37B C37 H37C 109.5
C34 C35 C36 120.9(3)
C34 C35 H35 119.6
C36 C35 H35 119.6
C32 C33 C34 119.1(3)
C32 C33 H33 120.4
C34 C33 H33 120.4
C35 C34 C33 120.6(3)
C35 C34 H34 119.7
C33 C34 H34 119.7
C41A N2A C45A 116.9(15)
C41A N2A Re1 118.9(13)
C45A N2A Re1 123.1(12)
N2A C41A C42A 123.1(15)
N2A C41A H41A 118.5
C42A C41A H41A 118.5
C43A C42A C41A 118.4(13)
C43A C42A H42A 120.8
C41A C42A H42A 120.8
C44A C43A C42A 119.1(13)
C44A C43A H43A 120.4
C42A C43A H43A 120.4
C43A C44A C45A 120.1(14)
C43A C44A H44A 120
C45A C44A H44A 120
N2A C45A C44A 121.4(16)
N2A C45A H45A 119.3
C44A C45A H45A 119.3

loop_
_geom_bond_atom_site_label_1
_geom_bond_atom_site_label_2
_geom_bond_distance
Re1 C2 1.894(3)
Re1 C3 1.919(3)
Re1 C1 1.922(3)
Re1 O4 2.1256(16)
Re1 N1 2.163(2)
Re1 N2 2.164(8)
Re1 N2A 2.334(19)
O4 C16 1.305(3)
C1 O1 1.152(3)
C2 O2 1.164(3)
N1 C11 1.329(3)
N1 C15 1.372(3)
C17 C18 1.405(3)
C17 C16 1.409(3)
C17 N5 1.419(3)
C16 C15 1.442(3)
C15 C14 1.405(3)
C19 C18 1.370(3)
C19 N3 1.411(3)
C19 C14 1.424(3)
C13 C12 1.367(4)
C13 C14 1.411(3)
C13 H13 0.95
C12 C11 1.395(4)
C12 H12 0.95
C11 H11 0.95
C18 H18 0.95
O3 C3 1.155(3)
N3 N4 1.262(3)
N4 C21 1.428(3)
C21 C22 1.391(4)
C21 C26 1.395(4)
C22 C23 1.384(4)
C22 H22 0.95
C26 C25 1.403(4)
C26 C27 1.503(4)
N2 C41 1.337(7)
N2 C45 1.354(6)
C41 C42 1.386(6)
C41 H41 0.95
C42 C43 1.387(7)
C42 H42 0.95
C43 C44 1.357(7)
C43 H43 0.95
C44 C45 1.383(6)
C44 H44 0.95
C45 H45 0.95
C23 C24 1.384(4)
C23 H23 0.95
C24 C25 1.370(4)
C24 H24 0.95
C25 H25 0.95
C27 H27A 0.98
C27 H27B 0.98
C27 H27C 0.98
N5 N6 1.271(3)
N6 C31 1.425(3)
C31 C36 1.393(4)
C31 C32 1.399(4)
C32 C33 1.371(4)
C32 H32 0.95
C36 C35 1.385(4)
C36 C37 1.512(4)
C37 H37A 0.98
C37 H37B 0.98
C37 H37C 0.98
C35 C34 1.384(5)
C35 H35 0.95
C33 C34 1.395(5)
C33 H33 0.95
C34 H34 0.95
N2A C41A 1.331(14)
N2A C45A 1.359(14)
C41A C42A 1.386(14)
C41A H41A 0.95
C42A C43A 1.366(14)
C42A H42A 0.95
C43A C44A 1.358(15)
C43A H43A 0.95
C44A C45A 1.373(14)
C44A H44A 0.95
C45A H45A 0.95

loop_
_geom_hbond_atom_site_label_D
_geom_hbond_atom_site_label_H
_geom_hbond_atom_site_label_A
_geom_hbond_site_symmetry_A
_geom_hbond_distance_DH
_geom_hbond_distance_HA
_geom_hbond_distance_DA
_geom_hbond_angle_DHA
C12 H12 O2 2_777 0.95 2.52 3.142(3) 123
C41 H41 O4 . 0.95 2.50 2.913(7) 106
C41 H41 O1 2_667 0.95 2.59 3.459(7) 152
C44 H44 O4 1_655 0.95 2.35 3.166(7) 143

loop_
_geom_torsion_atom_site_label_1
_geom_torsion_atom_site_label_2
_geom_torsion_atom_site_label_3
_geom_torsion_atom_site_label_4
_geom_torsion
C2 Re1 O4 C16 -34.9(7)
C3 Re1 O4 C16 98.48(17)
C1 Re1 O4 C16 -173.59(17)
N1 Re1 O4 C16 4.03(16)
N2 Re1 O4 C16 -77.9(3)
N2A Re1 O4 C16 -84.5(6)
C2 Re1 C1 O1 42(4)
C3 Re1 C1 O1 -48(4)
O4 Re1 C1 O1 -144(4)
N1 Re1 C1 O1 -174(3)
N2 Re1 C1 O1 133(4)
N2A Re1 C1 O1 133(4)
C3 Re1 C2 O2 -140(4)
C1 Re1 C2 O2 133(4)
O4 Re1 C2 O2 -6(5)
N1 Re1 C2 O2 -44(4)
N2 Re1 C2 O2 36(4)
N2A Re1 C2 O2 43(4)
C2 Re1 N1 C11 -5.7(3)
C3 Re1 N1 C11 84.5(2)
C1 Re1 N1 C11 -150.1(11)
O4 Re1 N1 C11 -179.9(2)
N2 Re1 N1 C11 -96.8(3)
N2A Re1 N1 C11 -96.7(6)
C2 Re1 N1 C15 170.22(19)
C3 Re1 N1 C15 -99.59(19)
C1 Re1 N1 C15 25.8(12)
O4 Re1 N1 C15 -3.99(17)
N2 Re1 N1 C15 79.1(3)
N2A Re1 N1 C15 79.2(6)
Re1 O4 C16 C17 175.27(19)
Re1 O4 C16 C15 -3.5(3)
C18 C17 C16 O4 179.0(2)
N5 C17 C16 O4 -1.9(4)
C18 C17 C16 C15 -2.2(4)
N5 C17 C16 C15 176.9(2)
C11 N1 C15 C14 0.3(4)
Re1 N1 C15 C14 -176.01(19)
C11 N1 C15 C16 179.8(2)
Re1 N1 C15 C16 3.6(3)
O4 C16 C15 N1 -0.1(3)
C17 C16 C15 N1 -179.0(2)
O4 C16 C15 C14 179.4(2)
C17 C16 C15 C14 0.6(4)
C14 C13 C12 C11 -0.3(4)
N1 C15 C14 C13 0.7(4)
C16 C15 C14 C13 -178.9(2)
N1 C15 C14 C19 -178.8(2)
C16 C15 C14 C19 1.6(4)
C12 C13 C14 C15 -0.6(4)
C12 C13 C14 C19 178.9(3)
C18 C19 C14 C15 -2.2(4)
N3 C19 C14 C15 179.3(2)
C18 C19 C14 C13 178.3(3)
N3 C19 C14 C13 -0.1(4)
C15 N1 C11 C12 -1.3(4)
Re1 N1 C11 C12 174.4(2)
C13 C12 C11 N1 1.3(5)
N3 C19 C18 C17 178.9(2)
C14 C19 C18 C17 0.6(4)
C16 C17 C18 C19 1.7(4)
N5 C17 C18 C19 -177.4(2)
C2 Re1 C3 O3 -87(5)
C1 Re1 C3 O3 0(5)
O4 Re1 C3 O3 100(5)
N1 Re1 C3 O3 18E1(10)
N2 Re1 C3 O3 159(5)
N2A Re1 C3 O3 20(14)
C18 C19 N3 N4 7.3(4)
C14 C19 N3 N4 -174.4(2)
C19 N3 N4 C21 -178.0(2)
N3 N4 C21 C22 -7.5(4)
N3 N4 C21 C26 172.3(2)
C26 C21 C22 C23 -0.7(4)
N4 C21 C22 C23 179.1(2)
C22 C21 C26 C25 1.1(4)
N4 C21 C26 C25 -178.7(2)
C22 C21 C26 C27 180.0(3)
N4 C21 C26 C27 0.2(4)
C2 Re1 N2 C41 147.8(7)
C3 Re1 N2 C41 -98(3)
C1 Re1 N2 C41 60.1(7)
O4 Re1 N2 C41 -38.5(6)
N1 Re1 N2 C41 -116.0(7)
N2A Re1 N2 C41 64(7)
C2 Re1 N2 C45 -31.5(9)
C3 Re1 N2 C45 82(4)
C1 Re1 N2 C45 -119.1(8)
O4 Re1 N2 C45 142.3(9)
N1 Re1 N2 C45 64.7(8)
N2A Re1 N2 C45 -115(8)
C45 N2 C41 C42 -3.0(12)
Re1 N2 C41 C42 177.7(5)
N2 C41 C42 C43 0.6(9)
C41 C42 C43 C44 0.3(9)
C42 C43 C44 C45 1.3(13)
C41 N2 C45 C44 4.7(16)
Re1 N2 C45 C44 -176.0(8)
C43 C44 C45 N2 -3.9(16)
C21 C22 C23 C24 -0.3(4)
C22 C23 C24 C25 0.7(4)
C23 C24 C25 C26 -0.2(5)
C21 C26 C25 C24 -0.7(4)
C27 C26 C25 C24 -179.5(3)
C18 C17 N5 N6 9.9(3)
C16 C17 N5 N6 -169.2(2)
C17 N5 N6 C31 -177.2(2)
N5 N6 C31 C36 162.8(2)
N5 N6 C31 C32 -16.1(4)
C36 C31 C32 C33 -2.7(4)
N6 C31 C32 C33 176.1(3)
C32 C31 C36 C35 3.7(4)
N6 C31 C36 C35 -175.2(2)
C32 C31 C36 C37 -178.0(3)
N6 C31 C36 C37 3.1(4)
C31 C36 C35 C34 -1.8(4)
C37 C36 C35 C34 179.9(3)
C31 C32 C33 C34 -0.2(5)
C36 C35 C34 C33 -1.1(5)
C32 C33 C34 C35 2.1(5)
C2 Re1 N2A C41A 143.0(19)
C3 Re1 N2A C41A 36(14)
C1 Re1 N2A C41A 56(2)
O4 Re1 N2A C41A -44.0(19)
N1 Re1 N2A C41A -121(2)
N2 Re1 N2A C41A -120(8)
C2 Re1 N2A C45A -49(2)
C3 Re1 N2A C45A -156(11)
C1 Re1 N2A C45A -137(2)
O4 Re1 N2A C45A 124(2)
N1 Re1 N2A C45A 47(2)
N2 Re1 N2A C45A 48(6)
C45A N2A C41A C42A 10(4)
Re1 N2A C41A C42A 178.2(14)
N2A C41A C42A C43A -3(3)
C41A C42A C43A C44A -3(3)
C42A C43A C44A C45A 1(4)
C41A N2A C45A C44A -11(4)
Re1 N2A C45A C44A -179(2)
C43A C44A C45A N2A 6(4)
